data_7015340
loop_
_publ_author_name
'Kar, Paramita'
'Biswas, Rituparna'
'Drew, Michael G. B.'
'Ida, Yumi'
'Ishida, Takayuki'
'Ghosh, Ashutosh'

_publ_section_title
;
 Structure and magnetic properties of an unprecedented syn-anti
 \m-nitrito-1\kO:2\kO' bridged Mn(III)-salen complex and its
 isoelectronic and isostructural formate analogue.
;
_journal_issue 13
_journal_name_full 'Dalton transactions (Cambridge, England : 2003)'
_journal_page_first 3295
_journal_page_last 3304
_journal_paper_doi 10.1039/c0dt01521k
_journal_volume 40
_journal_year 2011
_chemical_formula_sum 'C51 H45 Mn3 N6 O12'
_chemical_formula_weight 1098.75
_chemical_name_systematic
;
?
;
_space_group_IT_number 2
_symmetry_cell_setting triclinic
_symmetry_space_group_name_Hall '-P 1'
_symmetry_space_group_name_H-M 'P -1'
_atom_sites_solution_hydrogens geom
_atom_sites_solution_primary direct
_atom_sites_solution_secondary difmap
_audit_creation_method SHELXL-97
_cell_angle_alpha 103.698(10)
_cell_angle_beta 106.301(10)
_cell_angle_gamma 104.191(11)
_cell_formula_units_Z 2
_cell_length_a 13.8053(16)
_cell_length_b 13.8932(18)
_cell_length_c 14.0281(16)
_cell_measurement_reflns_used 16595
_cell_measurement_temperature 150(2)
_cell_measurement_theta_max 30.00
_cell_measurement_theta_min 2.50
_cell_volume 2364.7(6)
_computing_cell_refinement 'Crysalis, Oxford Diffraction'
_computing_data_collection 'Crysalis, Oxford Diffraction'
_computing_data_reduction 'Crysalis, Oxford Diffraction'
_computing_molecular_graphics PLATON(Spek,2004)
_computing_structure_refinement 'SHELXL-97 (Sheldrick, 1997)'
_computing_structure_solution 'SHELXS-97 (Sheldrick, 1997)'
_diffrn_ambient_temperature 150(2)
_diffrn_measured_fraction_theta_full 0.951
_diffrn_measured_fraction_theta_max 0.951
_diffrn_measurement_device 'Oxford Diffaction X-Calibur System'
_diffrn_measurement_method '321 frames, counting time 10 s.'
_diffrn_radiation_monochromator graphite
_diffrn_radiation_source 'fine-focus sealed tube'
_diffrn_radiation_type MoK\a
_diffrn_radiation_wavelength 0.71073
_diffrn_reflns_av_R_equivalents 0.0508
_diffrn_reflns_av_sigmaI/netI 0.0781
_diffrn_reflns_limit_h_max 8
_diffrn_reflns_limit_h_min -19
_diffrn_reflns_limit_k_max 19
_diffrn_reflns_limit_k_min -19
_diffrn_reflns_limit_l_max 19
_diffrn_reflns_limit_l_min -19
_diffrn_reflns_number 16595
_diffrn_reflns_theta_full 30.00
_diffrn_reflns_theta_max 30.00
_diffrn_reflns_theta_min 2.50
_diffrn_standards_decay_% n/a
_diffrn_standards_interval_count n/a
_diffrn_standards_interval_time n/a
_diffrn_standards_number n/a
_exptl_absorpt_coefficient_mu 0.861
_exptl_absorpt_correction_T_max 1.000
_exptl_absorpt_correction_T_min 0.876
_exptl_absorpt_correction_type empirical
_exptl_absorpt_process_details 'ABSPACK, Oxford Diffraction Ltd'
_exptl_crystal_colour brown
_exptl_crystal_density_diffrn 1.543
_exptl_crystal_density_method 'not measured'
_exptl_crystal_description plate
_exptl_crystal_F_000 1128
_exptl_crystal_size_max 0.23
_exptl_crystal_size_mid 0.22
_exptl_crystal_size_min 0.05
_refine_diff_density_max 1.222
_refine_diff_density_min -1.151
_refine_diff_density_rms 0.133
_refine_ls_extinction_method none
_refine_ls_goodness_of_fit_ref 1.076
_refine_ls_hydrogen_treatment constr
_refine_ls_matrix_type full
_refine_ls_number_parameters 649
_refine_ls_number_reflns 13129
_refine_ls_number_restraints 0
_refine_ls_restrained_S_all 1.076
_refine_ls_R_factor_all 0.1081
_refine_ls_R_factor_gt 0.0796
_refine_ls_shift/su_max 0.000
_refine_ls_shift/su_mean 0.000
_refine_ls_structure_factor_coef Fsqd
_refine_ls_weighting_details
;
_refine_ls_weighting_details
w=1/[\s^2^(Fo^2^)+(0.1389P)^2^+3.9567P] where P=(Fo^2^+2Fc^2^)/3
;
_refine_ls_weighting_scheme calc
_refine_ls_wR_factor_gt 0.2593
_refine_ls_wR_factor_ref 0.2672
_reflns_number_gt 8315
_reflns_number_total 13129
_reflns_threshold_expression >2sigma(I)
_cod_data_source_file c0dt01521k.txt
_cod_data_source_block 1
_cod_original_cell_volume 2364.7(5)
_cod_original_sg_symbol_H-M P-1
_cod_database_code 7015340

loop_
_symmetry_equiv_pos_as_xyz
'x, y, z'
'-x, -y, -z'

loop_
_atom_site_label
_atom_site_type_symbol
_atom_site_fract_x
_atom_site_fract_y
_atom_site_fract_z
_atom_site_U_iso_or_equiv
_atom_site_adp_type
_atom_site_occupancy
_atom_site_symmetry_multiplicity
_atom_site_calc_flag
_atom_site_refinement_flags
_atom_site_disorder_assembly
_atom_site_disorder_group
Mn1 Mn 0.76180(6) 0.13113(6) 0.99389(6) 0.02935(19) Uani 1 1 d . . .
Mn2 Mn 0.51427(6) -0.23384(6) 0.66784(6) 0.02835(19) Uani 1 1 d . . .
Mn3 Mn 1.12963(6) 0.51624(6) 1.28752(6) 0.02788(18) Uani 1 1 d . . .
O50 O 0.6069(3) -0.2043(3) 0.5930(3) 0.0360(8) Uani 1 1 d . . .
C49 C 0.6490(4) -0.1144(4) 0.5802(4) 0.0364(11) Uani 1 1 d . . .
C48 C 0.7288(5) -0.1063(5) 0.5344(5) 0.0435(13) Uani 1 1 d . . .
H48 H 0.7524 -0.1630 0.5175 0.052 Uiso 1 1 calc R . .
C47 C 0.7722(5) -0.0158(5) 0.5141(5) 0.0517(16) Uani 1 1 d . . .
H47 H 0.8225 -0.0138 0.4816 0.062 Uiso 1 1 calc R . .
C12 C 0.8303(4) 0.0237(4) 1.1419(4) 0.0331(11) Uani 1 1 d . . .
C13 C 0.8033(5) -0.0423(4) 1.2003(4) 0.0392(12) Uani 1 1 d . . .
H13 H 0.7332 -0.0648 1.1979 0.047 Uiso 1 1 calc R . .
C14 C 0.8792(5) -0.0737(5) 1.2607(5) 0.0444(14) Uani 1 1 d . . .
H14 H 0.8595 -0.1163 1.2989 0.053 Uiso 1 1 calc R . .
C15 C 0.9846(5) -0.0428(5) 1.2654(5) 0.0469(14) Uani 1 1 d . . .
H15 H 1.0350 -0.0636 1.3074 0.056 Uiso 1 1 calc R . .
C16 C 1.0140(5) 0.0185(5) 1.2080(5) 0.0418(13) Uani 1 1 d . . .
H16 H 1.0846 0.0385 1.2113 0.050 Uiso 1 1 calc R . .
C17 C 0.9378(4) 0.0528(4) 1.1423(4) 0.0353(11) Uani 1 1 d . . .
C18 C 0.9747(4) 0.1132(4) 1.0827(4) 0.0349(11) Uani 1 1 d . . .
H18 H 1.0469 0.1302 1.0915 0.042 Uiso 1 1 calc R . .
C20 C 0.9623(4) 0.2112(4) 0.9632(5) 0.0367(11) Uani 1 1 d . . .
H20A H 1.0180 0.1886 0.9456 0.044 Uiso 1 1 calc R . .
H20B H 0.9940 0.2840 1.0085 0.044 Uiso 1 1 calc R . .
C21 C 0.8741(4) 0.2011(5) 0.8628(4) 0.0364(11) Uani 1 1 d . . .
H21A H 0.8969 0.2575 0.8359 0.044 Uiso 1 1 calc R . .
H21B H 0.8556 0.1343 0.8089 0.044 Uiso 1 1 calc R . .
C23 C 0.7254(4) 0.2643(4) 0.8633(4) 0.0347(11) Uani 1 1 d . . .
H23 H 0.7444 0.3004 0.8197 0.042 Uiso 1 1 calc R . .
C24 C 0.6354(4) 0.2739(4) 0.8922(4) 0.0360(11) Uani 1 1 d . . .
C26 C 0.5191(6) 0.3763(6) 0.9079(6) 0.0576(18) Uani 1 1 d . . .
H26 H 0.4990 0.4341 0.9007 0.069 Uiso 1 1 calc R . .
C27 C 0.4688(6) 0.3109(8) 0.9519(6) 0.069(2) Uani 1 1 d . . .
H27 H 0.4137 0.3242 0.9725 0.082 Uiso 1 1 calc R . .
C28 C 0.4997(5) 0.2224(7) 0.9665(5) 0.0568(19) Uani 1 1 d . . .
H28 H 0.4626 0.1765 0.9930 0.068 Uiso 1 1 calc R . .
C29 C 0.5867(4) 0.2064(5) 0.9403(4) 0.0376(12) Uani 1 1 d . . .
C32 C 0.4529(4) -0.4471(4) 0.6716(4) 0.0322(10) Uani 1 1 d . . .
C33 C 0.4534(4) -0.5511(4) 0.6353(4) 0.0361(11) Uani 1 1 d . . .
H33 H 0.4980 -0.5642 0.5986 0.043 Uiso 1 1 calc R . .
C34 C 0.3905(5) -0.6329(5) 0.6526(5) 0.0434(13) Uani 1 1 d . . .
H34 H 0.3931 -0.7001 0.6281 0.052 Uiso 1 1 calc R . .
C35 C 0.3221(5) -0.6159(5) 0.7070(5) 0.0473(15) Uani 1 1 d . . .
H35 H 0.2786 -0.6720 0.7176 0.057 Uiso 1 1 calc R . .
C36 C 0.3191(5) -0.5178(5) 0.7443(5) 0.0410(13) Uani 1 1 d . . .
H36 H 0.2744 -0.5072 0.7815 0.049 Uiso 1 1 calc R . .
C37 C 0.3830(4) -0.4304(4) 0.7278(4) 0.0341(11) Uani 1 1 d . . .
C38 C 0.3762(4) -0.3285(5) 0.7707(4) 0.0353(11) Uani 1 1 d . . .
H38 H 0.3343 -0.3233 0.8119 0.042 Uiso 1 1 calc R . .
C40 C 0.4164(5) -0.1415(5) 0.8077(5) 0.0403(12) Uani 1 1 d . . .
H40A H 0.4793 -0.1020 0.8706 0.048 Uiso 1 1 calc R . .
H40B H 0.3536 -0.1516 0.8274 0.048 Uiso 1 1 calc R . .
C41 C 0.4088(5) -0.0833(5) 0.7294(5) 0.0411(13) Uani 1 1 d . . .
H41A H 0.3381 -0.1128 0.6751 0.049 Uiso 1 1 calc R . .
H41B H 0.4219 -0.0096 0.7641 0.049 Uiso 1 1 calc R . .
N42 N 0.4913(3) -0.0948(3) 0.6828(4) 0.0336(9) Uani 1 1 d . . .
C72 C 0.7165(4) -0.1002(4) 0.8728(4) 0.0354(11) Uani 1 1 d . . .
H72 H 0.7706 -0.0978 0.9314 0.042 Uiso 1 1 calc R . .
C75 C 0.3577(4) -0.3009(4) 0.4371(4) 0.0316(10) Uani 1 1 d . . .
H75 H 0.4206 -0.2637 0.4315 0.038 Uiso 1 1 calc R . .
C78 C 0.8952(4) 0.3585(4) 1.1861(4) 0.0321(10) Uani 1 1 d . . .
H78 H 0.8843 0.4167 1.2243 0.039 Uiso 1 1 calc R . .
C52 C 1.0434(4) 0.6597(4) 1.3941(4) 0.0315(10) Uani 1 1 d . . .
C53 C 0.9967(4) 0.7394(4) 1.3911(4) 0.0358(11) Uani 1 1 d . . .
H53 H 0.9648 0.7471 1.3268 0.043 Uiso 1 1 calc R . .
C54 C 0.9975(5) 0.8062(4) 1.4825(5) 0.0405(12) Uani 1 1 d . . .
H54 H 0.9652 0.8572 1.4786 0.049 Uiso 1 1 calc R . .
C55 C 1.0473(5) 0.7973(5) 1.5816(5) 0.0401(12) Uani 1 1 d . . .
H55 H 1.0492 0.8428 1.6431 0.048 Uiso 1 1 calc R . .
C56 C 1.0922(4) 0.7206(5) 1.5848(4) 0.0375(12) Uani 1 1 d . . .
H56 H 1.1249 0.7147 1.6497 0.045 Uiso 1 1 calc R . .
C57 C 1.0912(4) 0.6496(4) 1.4934(4) 0.0331(10) Uani 1 1 d . . .
C58 C 1.1332(4) 0.5657(4) 1.5026(4) 0.0339(11) Uani 1 1 d . . .
H58 H 1.1550 0.5583 1.5687 0.041 Uiso 1 1 calc R . .
C60 C 1.1852(4) 0.4145(4) 1.4435(5) 0.0348(11) Uani 1 1 d . . .
H60A H 1.1283 0.3470 1.4096 0.042 Uiso 1 1 calc R . .
H60B H 1.2153 0.4248 1.5179 0.042 Uiso 1 1 calc R . .
C61 C 1.2701(4) 0.4183(4) 1.3957(4) 0.0333(11) Uani 1 1 d . . .
H61A H 1.3342 0.4779 1.4396 0.040 Uiso 1 1 calc R . .
H61B H 1.2885 0.3546 1.3887 0.040 Uiso 1 1 calc R . .
N62 N 1.2251(3) 0.4287(3) 1.2907(3) 0.0287(8) Uani 1 1 d . . .
C63 C 1.2504(4) 0.3868(4) 1.2126(4) 0.0311(10) Uani 1 1 d . . .
H63 H 1.2954 0.3473 1.2235 0.037 Uiso 1 1 calc R . .
C64 C 1.2138(4) 0.3971(4) 1.1100(4) 0.0298(10) Uani 1 1 d . . .
C65 C 1.2409(4) 0.3387(4) 1.0315(4) 0.0347(11) Uani 1 1 d . . .
H66 H 1.2814 0.2965 1.0483 0.042 Uiso 1 1 calc R . .
C66 C 1.2094(4) 0.3419(5) 0.9296(5) 0.0379(12) Uani 1 1 d . . .
H67 H 1.2276 0.3019 0.8785 0.045 Uiso 1 1 calc R . .
C67 C 1.1494(4) 0.4070(4) 0.9055(4) 0.0342(11) Uani 1 1 d . . .
H68 H 1.1272 0.4096 0.8374 0.041 Uiso 1 1 calc R . .
C68 C 1.1229(4) 0.4674(4) 0.9812(4) 0.0335(11) Uani 1 1 d . . .
H69 H 1.0846 0.5111 0.9636 0.040 Uiso 1 1 calc R . .
C69 C 1.1533(4) 0.4636(4) 1.0858(4) 0.0296(10) Uani 1 1 d . . .
O11 O 0.7558(3) 0.0531(3) 1.0880(3) 0.0366(8) Uani 1 1 d . . .
O30 O 0.6181(3) 0.1281(3) 0.9606(3) 0.0384(9) Uani 1 1 d . . .
O31 O 0.5154(3) -0.3732(3) 0.6513(3) 0.0329(8) Uani 1 1 d . . .
O71 O 0.6535(3) -0.1889(3) 0.8161(3) 0.0401(9) Uani 1 1 d . . .
O73 O 0.7171(3) -0.0150(3) 0.8620(3) 0.0440(10) Uani 1 1 d . . .
O74 O 0.3632(3) -0.3040(3) 0.5272(3) 0.0404(9) Uani 1 1 d . . .
O76 O 0.2779(3) -0.3418(3) 0.3546(3) 0.0403(9) Uani 1 1 d . . .
O77 O 0.8119(3) 0.2840(3) 1.1253(3) 0.0364(8) Uani 1 1 d . . .
O79 O 0.9898(3) 0.3656(3) 1.2025(3) 0.0368(8) Uani 1 1 d . . .
O51 O 1.0410(3) 0.5996(3) 1.3039(3) 0.0349(8) Uani 1 1 d . . .
O70 O 1.1260(3) 0.5234(3) 1.1549(3) 0.0307(7) Uani 1 1 d . . .
N19 N 0.9161(3) 0.1463(3) 1.0174(3) 0.0306(9) Uani 1 1 d . . .
N22 N 0.7812(3) 0.2079(3) 0.8950(3) 0.0306(9) Uani 1 1 d . . .
N39 N 0.4235(3) -0.2441(4) 0.7565(4) 0.0344(9) Uani 1 1 d . . .
N59 N 1.1432(3) 0.5002(3) 1.4272(3) 0.0303(9) Uani 1 1 d . . .
C25 C 0.5985(5) 0.3570(5) 0.8747(6) 0.0483(15) Uani 1 1 d . . .
H25 H 0.6285 0.3986 0.8404 0.058 Uiso 1 1 calc R . .
C44 C 0.6199(4) -0.0238(4) 0.6095(5) 0.0387(12) Uani 1 1 d . . .
C45 C 0.6663(5) 0.0678(5) 0.5886(5) 0.0479(15) Uani 1 1 d . . .
H45 H 0.6453 0.1261 0.6070 0.057 Uiso 1 1 calc R . .
C43 C 0.5408(5) -0.0207(5) 0.6580(5) 0.0409(13) Uani 1 1 d . . .
H43 H 0.5248 0.0411 0.6724 0.049 Uiso 1 1 calc R . .
C46 C 0.7417(5) 0.0729(6) 0.5418(6) 0.0531(17) Uani 1 1 d . . .
H46 H 0.7717 0.1338 0.5288 0.064 Uiso 1 1 calc R . .

loop_
_atom_site_aniso_label
_atom_site_aniso_U_11
_atom_site_aniso_U_22
_atom_site_aniso_U_33
_atom_site_aniso_U_23
_atom_site_aniso_U_13
_atom_site_aniso_U_12
Mn1 0.0229(3) 0.0301(4) 0.0312(4) 0.0125(3) 0.0061(3) 0.0042(3)
Mn2 0.0246(3) 0.0265(4) 0.0293(4) 0.0092(3) 0.0056(3) 0.0054(3)
Mn3 0.0275(3) 0.0282(4) 0.0240(4) 0.0102(3) 0.0028(3) 0.0087(3)
O50 0.0314(18) 0.0312(19) 0.042(2) 0.0118(16) 0.0142(16) 0.0047(14)
C49 0.026(2) 0.037(3) 0.033(3) 0.010(2) 0.001(2) 0.000(2)
C48 0.037(3) 0.040(3) 0.044(3) 0.011(3) 0.014(2) 0.001(2)
C47 0.043(3) 0.048(4) 0.051(4) 0.020(3) 0.012(3) -0.004(3)
C12 0.036(3) 0.031(3) 0.023(2) 0.0048(19) 0.0026(19) 0.009(2)
C13 0.045(3) 0.035(3) 0.031(3) 0.012(2) 0.006(2) 0.009(2)
C14 0.060(4) 0.036(3) 0.035(3) 0.011(2) 0.009(3) 0.021(3)
C15 0.054(4) 0.045(3) 0.038(3) 0.013(3) 0.006(3) 0.023(3)
C16 0.040(3) 0.050(3) 0.032(3) 0.012(2) 0.004(2) 0.022(3)
C17 0.036(3) 0.037(3) 0.026(2) 0.007(2) 0.002(2) 0.015(2)
C18 0.027(2) 0.034(3) 0.034(3) 0.003(2) 0.006(2) 0.007(2)
C20 0.025(2) 0.036(3) 0.042(3) 0.009(2) 0.011(2) 0.003(2)
C21 0.034(3) 0.037(3) 0.037(3) 0.011(2) 0.015(2) 0.008(2)
C23 0.032(2) 0.031(3) 0.034(3) 0.013(2) 0.007(2) 0.003(2)
C24 0.033(2) 0.038(3) 0.030(3) 0.011(2) 0.002(2) 0.010(2)
C26 0.046(3) 0.072(5) 0.055(4) 0.019(4) 0.007(3) 0.035(3)
C27 0.046(4) 0.117(7) 0.060(5) 0.037(5) 0.016(3) 0.051(4)
C28 0.037(3) 0.103(6) 0.045(4) 0.038(4) 0.014(3) 0.035(4)
C29 0.029(2) 0.052(3) 0.027(3) 0.013(2) 0.004(2) 0.013(2)
C32 0.026(2) 0.033(3) 0.029(2) 0.011(2) 0.0018(19) 0.0034(19)
C33 0.037(3) 0.033(3) 0.034(3) 0.013(2) 0.007(2) 0.007(2)
C34 0.043(3) 0.032(3) 0.045(3) 0.016(3) 0.004(3) 0.006(2)
C35 0.038(3) 0.044(3) 0.050(4) 0.022(3) 0.007(3) 0.000(2)
C36 0.036(3) 0.044(3) 0.040(3) 0.021(3) 0.011(2) 0.004(2)
C37 0.032(2) 0.039(3) 0.027(2) 0.013(2) 0.006(2) 0.007(2)
C38 0.032(2) 0.043(3) 0.029(3) 0.014(2) 0.008(2) 0.009(2)
C40 0.044(3) 0.039(3) 0.038(3) 0.011(2) 0.014(2) 0.017(2)
C41 0.037(3) 0.038(3) 0.052(4) 0.016(3) 0.018(3) 0.017(2)
N42 0.030(2) 0.030(2) 0.036(2) 0.0103(18) 0.0068(18) 0.0084(17)
C72 0.033(2) 0.031(3) 0.030(3) 0.007(2) -0.001(2) 0.008(2)
C75 0.028(2) 0.027(2) 0.036(3) 0.015(2) 0.007(2) 0.0046(18)
C78 0.033(2) 0.027(2) 0.033(3) 0.009(2) 0.010(2) 0.0091(19)
C52 0.026(2) 0.029(2) 0.033(3) 0.008(2) 0.0070(19) 0.0033(18)
C53 0.033(2) 0.033(3) 0.035(3) 0.009(2) 0.006(2) 0.011(2)
C54 0.037(3) 0.032(3) 0.048(3) 0.007(2) 0.017(3) 0.008(2)
C55 0.044(3) 0.034(3) 0.038(3) 0.008(2) 0.018(2) 0.008(2)
C56 0.037(3) 0.040(3) 0.029(3) 0.008(2) 0.010(2) 0.006(2)
C57 0.029(2) 0.035(3) 0.032(3) 0.011(2) 0.010(2) 0.005(2)
C58 0.026(2) 0.039(3) 0.031(3) 0.015(2) 0.0046(19) 0.005(2)
C60 0.033(2) 0.033(3) 0.038(3) 0.018(2) 0.008(2) 0.010(2)
C61 0.036(2) 0.037(3) 0.023(2) 0.017(2) 0.0003(19) 0.011(2)
N62 0.0251(18) 0.028(2) 0.030(2) 0.0143(17) 0.0046(16) 0.0051(15)
C63 0.024(2) 0.031(2) 0.033(3) 0.011(2) 0.0028(19) 0.0087(18)
C64 0.025(2) 0.029(2) 0.032(2) 0.012(2) 0.0050(19) 0.0061(18)
C65 0.030(2) 0.039(3) 0.035(3) 0.014(2) 0.009(2) 0.012(2)
C66 0.033(3) 0.040(3) 0.037(3) 0.011(2) 0.011(2) 0.009(2)
C67 0.029(2) 0.042(3) 0.027(2) 0.014(2) 0.0063(19) 0.006(2)
C68 0.032(2) 0.035(3) 0.027(2) 0.012(2) 0.0022(19) 0.010(2)
C69 0.024(2) 0.026(2) 0.031(2) 0.0095(19) 0.0032(18) 0.0022(17)
O11 0.0307(17) 0.040(2) 0.038(2) 0.0177(17) 0.0091(15) 0.0095(15)
O30 0.0216(16) 0.045(2) 0.048(2) 0.0252(19) 0.0091(15) 0.0047(15)
O31 0.0290(17) 0.0264(17) 0.040(2) 0.0104(15) 0.0118(15) 0.0053(14)
O71 0.0368(19) 0.0302(19) 0.038(2) 0.0076(16) -0.0036(16) 0.0081(15)
O73 0.047(2) 0.033(2) 0.033(2) 0.0089(17) -0.0008(17) 0.0003(17)
O74 0.0275(17) 0.051(2) 0.032(2) 0.0118(18) 0.0037(15) 0.0049(16)
O76 0.041(2) 0.035(2) 0.0297(19) 0.0157(16) -0.0012(16) -0.0020(16)
O77 0.0304(17) 0.034(2) 0.036(2) 0.0068(16) 0.0080(15) 0.0044(15)
O79 0.0295(17) 0.0291(18) 0.043(2) 0.0078(16) 0.0071(16) 0.0050(14)
O51 0.0360(18) 0.037(2) 0.0244(17) 0.0058(15) 0.0020(14) 0.0143(16)
O70 0.0338(17) 0.0313(18) 0.0239(17) 0.0104(14) 0.0027(14) 0.0131(14)
N19 0.0275(19) 0.026(2) 0.031(2) 0.0037(17) 0.0069(17) 0.0047(16)
N22 0.030(2) 0.030(2) 0.030(2) 0.0124(17) 0.0079(17) 0.0061(16)
N39 0.031(2) 0.039(2) 0.030(2) 0.0086(19) 0.0069(17) 0.0119(18)
N59 0.0267(19) 0.029(2) 0.029(2) 0.0135(17) 0.0025(16) 0.0037(16)
C25 0.037(3) 0.042(3) 0.054(4) 0.015(3) 0.001(3) 0.012(2)
C44 0.034(3) 0.033(3) 0.037(3) 0.013(2) 0.001(2) 0.004(2)
C45 0.046(3) 0.041(3) 0.049(4) 0.024(3) 0.006(3) 0.005(3)
C43 0.039(3) 0.034(3) 0.040(3) 0.013(2) 0.001(2) 0.012(2)
C46 0.043(3) 0.053(4) 0.053(4) 0.027(3) 0.008(3) -0.002(3)

loop_
_atom_type_symbol
_atom_type_description
_atom_type_scat_dispersion_real
_atom_type_scat_dispersion_imag
_atom_type_scat_source
C C 0.0033 0.0016 'International Tables Vol C Tables 4.2.6.8 and 6.1.1.4'
H H 0.0000 0.0000 'International Tables Vol C Tables 4.2.6.8 and 6.1.1.4'
O O 0.0106 0.0060 'International Tables Vol C Tables 4.2.6.8 and 6.1.1.4'
N N 0.0061 0.0033 'International Tables Vol C Tables 4.2.6.8 and 6.1.1.4'
Mn Mn 0.3368 0.7283 'International Tables Vol C Tables 4.2.6.8 and 6.1.1.4'

loop_
_geom_angle_atom_site_label_1
_geom_angle_atom_site_label_2
_geom_angle_atom_site_label_3
_geom_angle
_geom_angle_site_symmetry_1
_geom_angle_site_symmetry_3
_geom_angle_publ_flag
O30 Mn1 O11 95.04(16) . . ?
O30 Mn1 N22 90.61(17) . . ?
O11 Mn1 N22 173.99(17) . . ?
O30 Mn1 N19 172.53(18) . . ?
O11 Mn1 N19 92.41(17) . . ?
N22 Mn1 N19 81.96(18) . . ?
O30 Mn1 O73 92.37(18) . . ?
O11 Mn1 O73 90.68(17) . . ?
N22 Mn1 O73 87.02(17) . . ?
N19 Mn1 O73 88.02(17) . . ?
O30 Mn1 O77 88.84(16) . . ?
O11 Mn1 O77 91.37(16) . . ?
N22 Mn1 O77 90.80(17) . . ?
N19 Mn1 O77 90.49(15) . . ?
O73 Mn1 O77 177.52(16) . . ?
O50 Mn2 O31 94.71(16) . . ?
O50 Mn2 N39 172.27(18) . . ?
O31 Mn2 N39 92.30(18) . . ?
O50 Mn2 N42 91.72(18) . . ?
O31 Mn2 N42 171.93(17) . . ?
N39 Mn2 N42 81.59(19) . . ?
O50 Mn2 O71 91.14(17) . . ?
O31 Mn2 O71 85.22(15) . . ?
N39 Mn2 O71 86.22(17) . . ?
N42 Mn2 O71 99.55(16) . . ?
O50 Mn2 O74 95.94(16) . . ?
O31 Mn2 O74 86.75(16) . . ?
N39 Mn2 O74 87.68(16) . . ?
N42 Mn2 O74 87.74(17) . . ?
O71 Mn2 O74 169.70(15) . . ?
O70 Mn3 O51 95.45(16) . . ?
O70 Mn3 N59 174.21(17) . . ?
O51 Mn3 N59 90.33(17) . . ?
O70 Mn3 N62 92.51(16) . . ?
O51 Mn3 N62 172.02(17) . . ?
N59 Mn3 N62 81.71(18) . . ?
O70 Mn3 O76 86.63(15) . 1_666 ?
O51 Mn3 O76 92.28(17) . 1_666 ?
N59 Mn3 O76 92.98(16) . 1_666 ?
N62 Mn3 O76 87.54(16) . 1_666 ?
O70 Mn3 O79 87.16(16) . . ?
O51 Mn3 O79 93.48(15) . . ?
N59 Mn3 O79 92.68(16) . . ?
N62 Mn3 O79 87.55(15) . . ?
O76 Mn3 O79 171.90(15) 1_666 . ?
C49 O50 Mn2 128.5(4) . . ?
O50 C49 C44 124.3(5) . . ?
O50 C49 C48 118.7(5) . . ?
C44 C49 C48 117.0(5) . . ?
C47 C48 C49 121.5(6) . . ?
C47 C48 H48 119.3 . . ?
C49 C48 H48 119.3 . . ?
C48 C47 C46 121.1(6) . . ?
C48 C47 H47 119.5 . . ?
C46 C47 H47 119.5 . . ?
O11 C12 C13 118.7(5) . . ?
O11 C12 C17 123.0(5) . . ?
C13 C12 C17 118.3(5) . . ?
C14 C13 C12 121.2(6) . . ?
C14 C13 H13 119.4 . . ?
C12 C13 H13 119.4 . . ?
C13 C14 C15 121.2(6) . . ?
C13 C14 H14 119.4 . . ?
C15 C14 H14 119.4 . . ?
C16 C15 C14 119.8(6) . . ?
C16 C15 H15 120.1 . . ?
C14 C15 H15 120.1 . . ?
C15 C16 C17 121.5(6) . . ?
C15 C16 H16 119.2 . . ?
C17 C16 H16 119.2 . . ?
C18 C17 C12 124.6(5) . . ?
C18 C17 C16 117.6(5) . . ?
C12 C17 C16 117.8(5) . . ?
N19 C18 C17 125.2(5) . . ?
N19 C18 H18 117.4 . . ?
C17 C18 H18 117.4 . . ?
N19 C20 C21 109.0(4) . . ?
N19 C20 H20A 109.9 . . ?
C21 C20 H20A 109.9 . . ?
N19 C20 H20B 109.9 . . ?
C21 C20 H20B 109.9 . . ?
H20A C20 H20B 108.3 . . ?
N22 C21 C20 105.0(4) . . ?
N22 C21 H21A 110.8 . . ?
C20 C21 H21A 110.8 . . ?
N22 C21 H21B 110.8 . . ?
C20 C21 H21B 110.8 . . ?
H21A C21 H21B 108.8 . . ?
N22 C23 C24 123.1(5) . . ?
N22 C23 H23 118.4 . . ?
C24 C23 H23 118.4 . . ?
C25 C24 C29 120.4(5) . . ?
C25 C24 C23 117.0(5) . . ?
C29 C24 C23 122.6(5) . . ?
C25 C26 C27 120.4(7) . . ?
C25 C26 H26 119.8 . . ?
C27 C26 H26 119.8 . . ?
C26 C27 C28 121.2(6) . . ?
C26 C27 H27 119.4 . . ?
C28 C27 H27 119.4 . . ?
C29 C28 C27 118.9(7) . . ?
C29 C28 H28 120.5 . . ?
C27 C28 H28 120.5 . . ?
O30 C29 C28 117.9(6) . . ?
O30 C29 C24 123.7(5) . . ?
C28 C29 C24 118.4(6) . . ?
O31 C32 C33 118.2(5) . . ?
O31 C32 C37 124.7(5) . . ?
C33 C32 C37 117.1(5) . . ?
C34 C33 C32 122.0(6) . . ?
C34 C33 H33 119.0 . . ?
C32 C33 H33 119.0 . . ?
C33 C34 C35 120.4(6) . . ?
C33 C34 H34 119.8 . . ?
C35 C34 H34 119.8 . . ?
C36 C35 C34 120.0(6) . . ?
C36 C35 H35 120.0 . . ?
C34 C35 H35 120.0 . . ?
C35 C36 C37 121.5(6) . . ?
C35 C36 H36 119.3 . . ?
C37 C36 H36 119.3 . . ?
C36 C37 C32 118.9(5) . . ?
C36 C37 C38 118.2(5) . . ?
C32 C37 C38 122.8(5) . . ?
N39 C38 C37 125.2(5) . . ?
N39 C38 H38 117.4 . . ?
C37 C38 H38 117.4 . . ?
N39 C40 C41 107.1(5) . . ?
N39 C40 H40A 110.3 . . ?
C41 C40 H40A 110.3 . . ?
N39 C40 H40B 110.3 . . ?
C41 C40 H40B 110.3 . . ?
H40A C40 H40B 108.6 . . ?
N42 C41 C40 107.1(4) . . ?
N42 C41 H41A 110.3 . . ?
C40 C41 H41A 110.3 . . ?
N42 C41 H41B 110.3 . . ?
C40 C41 H41B 110.3 . . ?
H41A C41 H41B 108.6 . . ?
C43 N42 C41 120.8(5) . . ?
C43 N42 Mn2 126.0(4) . . ?
C41 N42 Mn2 113.3(3) . . ?
O73 C72 O71 128.7(5) . . ?
O73 C72 H72 115.7 . . ?
O71 C72 H72 115.7 . . ?
O76 C75 O74 127.4(5) . . ?
O76 C75 H75 116.3 . . ?
O74 C75 H75 116.3 . . ?
O79 C78 O77 129.2(5) . . ?
O79 C78 H78 115.4 . . ?
O77 C78 H78 115.4 . . ?
O51 C52 C53 118.0(5) . . ?
O51 C52 C57 123.9(5) . . ?
C53 C52 C57 118.1(5) . . ?
C54 C53 C52 121.1(5) . . ?
C54 C53 H53 119.4 . . ?
C52 C53 H53 119.4 . . ?
C53 C54 C55 120.5(5) . . ?
C53 C54 H54 119.7 . . ?
C55 C54 H54 119.7 . . ?
C56 C55 C54 118.5(5) . . ?
C56 C55 H55 120.8 . . ?
C54 C55 H55 120.8 . . ?
C55 C56 C57 122.8(5) . . ?
C55 C56 H56 118.6 . . ?
C57 C56 H56 118.6 . . ?
C56 C57 C52 118.9(5) . . ?
C56 C57 C58 119.3(5) . . ?
C52 C57 C58 121.7(5) . . ?
N59 C58 C57 125.6(5) . . ?
N59 C58 H58 117.2 . . ?
C57 C58 H58 117.2 . . ?
N59 C60 C61 106.7(4) . . ?
N59 C60 H60A 110.4 . . ?
C61 C60 H60A 110.4 . . ?
N59 C60 H60B 110.4 . . ?
C61 C60 H60B 110.4 . . ?
H60A C60 H60B 108.6 . . ?
N62 C61 C60 106.7(4) . . ?
N62 C61 H61A 110.4 . . ?
C60 C61 H61A 110.4 . . ?
N62 C61 H61B 110.4 . . ?
C60 C61 H61B 110.4 . . ?
H61A C61 H61B 108.6 . . ?
C63 N62 C61 121.4(4) . . ?
C63 N62 Mn3 125.5(3) . . ?
C61 N62 Mn3 113.0(3) . . ?
N62 C63 C64 124.6(5) . . ?
N62 C63 H63 117.7 . . ?
C64 C63 H63 117.7 . . ?
C65 C64 C69 119.5(5) . . ?
C65 C64 C63 117.2(5) . . ?
C69 C64 C63 123.3(5) . . ?
C66 C65 C64 122.3(5) . . ?
C66 C65 H66 118.8 . . ?
C64 C65 H66 118.8 . . ?
C65 C66 C67 118.3(5) . . ?
C65 C66 H67 120.9 . . ?
C67 C66 H67 120.9 . . ?
C68 C67 C66 121.2(5) . . ?
C68 C67 H68 119.4 . . ?
C66 C67 H68 119.4 . . ?
C67 C68 C69 121.0(5) . . ?
C67 C68 H69 119.5 . . ?
C69 C68 H69 119.5 . . ?
O70 C69 C64 124.0(5) . . ?
O70 C69 C68 118.3(4) . . ?
C64 C69 C68 117.7(5) . . ?
C12 O11 Mn1 129.4(4) . . ?
C29 O30 Mn1 123.1(3) . . ?
C32 O31 Mn2 127.5(3) . . ?
C72 O71 Mn2 128.6(4) . . ?
C72 O73 Mn1 124.1(4) . . ?
C75 O74 Mn2 123.8(3) . . ?
C75 O76 Mn3 136.7(3) . 1_444 ?
C78 O77 Mn1 139.5(4) . . ?
C78 O79 Mn3 124.7(3) . . ?
C52 O51 Mn3 126.5(3) . . ?
C69 O70 Mn3 127.9(3) . . ?
C18 N19 C20 121.1(4) . . ?
C18 N19 Mn1 125.1(4) . . ?
C20 N19 Mn1 113.3(3) . . ?
C23 N22 C21 120.8(5) . . ?
C23 N22 Mn1 125.9(4) . . ?
C21 N22 Mn1 113.1(3) . . ?
C38 N39 C40 121.6(5) . . ?
C38 N39 Mn2 125.7(4) . . ?
C40 N39 Mn2 112.7(4) . . ?
C58 N59 C60 121.9(4) . . ?
C58 N59 Mn3 124.5(4) . . ?
C60 N59 Mn3 112.8(3) . . ?
C26 C25 C24 120.4(7) . . ?
C26 C25 H25 119.8 . . ?
C24 C25 H25 119.8 . . ?
C45 C44 C49 120.2(6) . . ?
C45 C44 C43 117.0(6) . . ?
C49 C44 C43 122.8(5) . . ?
C46 C45 C44 121.7(7) . . ?
C46 C45 H45 119.2 . . ?
C44 C45 H45 119.2 . . ?
N42 C43 C44 125.8(5) . . ?
N42 C43 H43 117.1 . . ?
C44 C43 H43 117.1 . . ?
C45 C46 C47 118.5(6) . . ?
C45 C46 H46 120.8 . . ?
C47 C46 H46 120.8 . . ?

loop_
_geom_bond_atom_site_label_1
_geom_bond_atom_site_label_2
_geom_bond_distance
_geom_bond_site_symmetry_2
_geom_bond_publ_flag
Mn1 O30 1.894(4) . ?
Mn1 O11 1.902(4) . ?
Mn1 N22 1.975(4) . ?
Mn1 N19 2.010(4) . ?
Mn1 O73 2.212(4) . ?
Mn1 O77 2.257(4) . ?
Mn2 O50 1.899(4) . ?
Mn2 O31 1.900(4) . ?
Mn2 N39 2.001(5) . ?
Mn2 N42 2.005(4) . ?
Mn2 O71 2.228(4) . ?
Mn2 O74 2.230(4) . ?
Mn3 O70 1.874(4) . ?
Mn3 O51 1.901(4) . ?
Mn3 N59 1.987(4) . ?
Mn3 N62 2.000(4) . ?
Mn3 O76 2.242(4) 1_666 ?
Mn3 O79 2.252(4) . ?
O50 C49 1.319(7) . ?
C49 C44 1.417(8) . ?
C49 C48 1.419(8) . ?
C48 C47 1.384(9) . ?
C48 H48 0.9300 . ?
C47 C46 1.403(10) . ?
C47 H47 0.9300 . ?
C12 O11 1.309(6) . ?
C12 C13 1.417(8) . ?
C12 C17 1.437(8) . ?
C13 C14 1.382(8) . ?
C13 H13 0.9300 . ?
C14 C15 1.389(10) . ?
C14 H14 0.9300 . ?
C15 C16 1.370(9) . ?
C15 H15 0.9300 . ?
C16 C17 1.446(7) . ?
C16 H16 0.9300 . ?
C17 C18 1.423(8) . ?
C18 N19 1.293(7) . ?
C18 H18 0.9300 . ?
C20 N19 1.455(7) . ?
C20 C21 1.532(8) . ?
C20 H20A 0.9700 . ?
C20 H20B 0.9700 . ?
C21 N22 1.491(7) . ?
C21 H21A 0.9700 . ?
C21 H21B 0.9700 . ?
C23 N22 1.294(7) . ?
C23 C24 1.436(8) . ?
C23 H23 0.9300 . ?
C24 C25 1.416(8) . ?
C24 C29 1.426(8) . ?
C26 C25 1.365(10) . ?
C26 C27 1.372(12) . ?
C26 H26 0.9300 . ?
C27 C28 1.437(11) . ?
C27 H27 0.9300 . ?
C28 C29 1.402(8) . ?
C28 H28 0.9300 . ?
C29 O30 1.327(7) . ?
C32 O31 1.312(6) . ?
C32 C33 1.417(8) . ?
C32 C37 1.434(8) . ?
C33 C34 1.367(8) . ?
C33 H33 0.9300 . ?
C34 C35 1.399(9) . ?
C34 H34 0.9300 . ?
C35 C36 1.354(9) . ?
C35 H35 0.9300 . ?
C36 C37 1.423(8) . ?
C36 H36 0.9300 . ?
C37 C38 1.438(8) . ?
C38 N39 1.285(7) . ?
C38 H38 0.9300 . ?
C40 N39 1.477(7) . ?
C40 C41 1.506(9) . ?
C40 H40A 0.9700 . ?
C40 H40B 0.9700 . ?
C41 N42 1.486(7) . ?
C41 H41A 0.9700 . ?
C41 H41B 0.9700 . ?
N42 C43 1.267(7) . ?
C72 O73 1.226(7) . ?
C72 O71 1.237(6) . ?
C72 H72 0.9300 . ?
C75 O76 1.241(6) . ?
C75 O74 1.257(7) . ?
C75 H75 0.9300 . ?
C78 O79 1.235(6) . ?
C78 O77 1.253(6) . ?
C78 H78 0.9300 . ?
C52 O51 1.328(6) . ?
C52 C53 1.413(7) . ?
C52 C57 1.420(8) . ?
C53 C54 1.389(8) . ?
C53 H53 0.9300 . ?
C54 C55 1.417(9) . ?
C54 H54 0.9300 . ?
C55 C56 1.360(8) . ?
C55 H55 0.9300 . ?
C56 C57 1.414(8) . ?
C56 H56 0.9300 . ?
C57 C58 1.440(8) . ?
C58 N59 1.287(7) . ?
C58 H58 0.9300 . ?
C60 N59 1.482(6) . ?
C60 C61 1.501(8) . ?
C60 H60A 0.9700 . ?
C60 H60B 0.9700 . ?
C61 N62 1.486(6) . ?
C61 H61A 0.9700 . ?
C61 H61B 0.9700 . ?
N62 C63 1.294(7) . ?
C63 C64 1.439(7) . ?
C63 H63 0.9300 . ?
C64 C65 1.403(7) . ?
C64 C69 1.426(7) . ?
C65 C66 1.386(8) . ?
C65 H66 0.9300 . ?
C66 C67 1.406(8) . ?
C66 H67 0.9300 . ?
C67 C68 1.382(8) . ?
C67 H68 0.9300 . ?
C68 C69 1.427(7) . ?
C68 H69 0.9300 . ?
C69 O70 1.323(6) . ?
O76 Mn3 2.242(4) 1_444 ?
C25 H25 0.9300 . ?
C44 C45 1.413(8) . ?
C44 C43 1.443(9) . ?
C45 C46 1.374(10) . ?
C45 H45 0.9300 . ?
C43 H43 0.9300 . ?
C46 H46 0.9300 . ?
